data_7011722
loop_
_publ_author_name
'Uehara, Kazuhiro'
'Hikichi, Shiro'
'Akita, Munetaka'

_publ_section_title
;
 Highly labile cationic tris-acetonitrile complexes, [TpRM(NCMe)3]OTf
 (M = Ni, Co; TpR: hydrotrispyrazolylborato, R = Ph, Me and iPr2):
 versatile precursors for TpR-containing nickel and cobalt complexes
;
_journal_issue 18
_journal_name_full 'Journal of the Chemical Society, Dalton Transactions'
_journal_page_first 3529
_journal_paper_doi 10.1039/b203377c
_journal_year 2002
_chemical_formula_moiety 'C34 H36 B Cl Co N6 O '
_chemical_formula_sum 'C34 H36 B Cl Co N6 O'
_chemical_formula_weight 649.89
_space_group_IT_number 2
_symmetry_cell_setting triclinic
_symmetry_Int_Tables_number 2
_symmetry_space_group_name_Hall '-P 1'
_symmetry_space_group_name_H-M 'P -1'
_audit_creation_date 'Wed Jun 26 02:17:30 2002'
_audit_creation_method 'by teXsan'
_cell_angle_alpha 94.11(5)
_cell_angle_beta 91.96(5)
_cell_angle_gamma 78.38(5)
_cell_formula_units_Z 2
_cell_length_a 11.952(4)
_cell_length_b 12.119(8)
_cell_length_c 11.405(6)
_cell_measurement_temperature 213.2
_cell_volume 1613.6(15)
_computing_data_reduction 'teXsan Ver. 1.11'
_computing_publication_material 'teXsan Ver. 1.11'
_computing_structure_refinement SHELXL97
_computing_structure_solution SIR92
_diffrn_radiation_type 'Mo K\a'
_diffrn_radiation_wavelength 0.7107
_diffrn_reflns_av_R_equivalents 0.000
_diffrn_reflns_limit_h_max 15
_diffrn_reflns_limit_h_min 0
_diffrn_reflns_limit_k_max 15
_diffrn_reflns_limit_k_min -15
_diffrn_reflns_limit_l_max 14
_diffrn_reflns_limit_l_min -14
_diffrn_reflns_number 4272
_diffrn_reflns_theta_max 27.53
_exptl_absorpt_coefficient_mu 0.652
_exptl_absorpt_correction_type none
_exptl_crystal_colour 'blue purple'
_exptl_crystal_density_diffrn 1.337
_exptl_crystal_density_method 'not measured'
_exptl_crystal_description prismatic
_exptl_crystal_size_max 0.30
_exptl_crystal_size_mid 0.18
_exptl_crystal_size_min 0.18
_refine_diff_density_max 1.06
_refine_diff_density_min -0.91
_refine_ls_extinction_coef 0.0000
_refine_ls_extinction_expression Fc^*^=kFc[1+0.001xFc^2^\l^3^/sin(2\q)]^-1/4^
_refine_ls_extinction_method SHELXL
_refine_ls_goodness_of_fit_ref 1.757
_refine_ls_hydrogen_treatment noref
_refine_ls_number_parameters 400
_refine_ls_number_reflns 3431
_refine_ls_R_factor_gt 0.1050
_refine_ls_shift/su_max 0.0030
_refine_ls_structure_factor_coef Fsqd
_refine_ls_weighting_details 'w = 1/[\s^2^(Fo^2^) + (0.1000P)^2^+0.0000P] where P=(Fo^2^+2Fc^2^)/3'
_refine_ls_weighting_scheme calc
_refine_ls_wR_factor_ref 0.2674
_reflns_number_gt 3431
_reflns_number_total 4272
_reflns_threshold_expression >2.0sigma(I)
_cod_data_source_file b203377c.txt
_cod_data_source_block compound_2Co-THF
_cod_original_cell_volume 1613(1)
_cod_original_sg_symbol_H-M 'P -1         '
_cod_original_formula_sum 'C34 H36 B Cl Co N6 O '
_cod_database_code 7011722

loop_
_symmetry_equiv_pos_as_xyz
x,y,z
-x,-y,-z

loop_
_atom_site_label
_atom_site_type_symbol
_atom_site_fract_x
_atom_site_fract_y
_atom_site_fract_z
_atom_site_U_iso_or_equiv
_atom_site_adp_type
_atom_site_occupancy
_atom_site_calc_flag
_atom_site_refinement_flags
_atom_site_disorder_assembly
_atom_site_disorder_group
Co(1) Co 0.69803(8) 0.23295(8) 0.2137(1) 0.0554(4) Uani 1.00 d . . .
Cl(1) Cl 0.7529(3) 0.2422(2) 0.4050(2) 0.0979(9) Uani 1.00 d . . .
O(1) O 0.6047(4) 0.4062(4) 0.2324(5) 0.064(1) Uani 1.00 d . . .
N(11) N 0.7894(5) 0.2760(5) 0.0780(6) 0.060(2) Uani 1.00 d . . .
N(12) N 0.7775(5) 0.2232(5) -0.0299(6) 0.057(2) Uani 1.00 d . . .
N(21) N 0.5692(5) 0.1950(5) 0.1000(6) 0.054(2) Uani 1.00 d . . .
N(22) N 0.6021(5) 0.1424(5) -0.0074(6) 0.058(2) Uani 1.00 d . . .
N(31) N 0.7729(5) 0.0576(5) 0.1728(6) 0.059(2) Uani 1.00 d . . .
N(32) N 0.7940(5) 0.0331(5) 0.0551(6) 0.056(2) Uani 1.00 d . . .
C(11) C 0.8320(7) 0.3665(7) 0.0557(9) 0.069(2) Uani 1.00 d . . .
C(12) C 0.8485(7) 0.3728(7) -0.0617(10) 0.074(2) Uani 1.00 d . . .
C(13) C 0.8114(7) 0.2787(7) -0.1134(8) 0.069(2) Uani 1.00 d . . .
C(14) C 0.8097(8) 0.2431(9) -0.2421(9) 0.083(3) Uani 1.00 d . . .
C(21) C 0.4539(6) 0.2103(6) 0.1003(8) 0.065(2) Uani 1.00 d . . .
C(22) C 0.4150(7) 0.1730(7) -0.0045(9) 0.074(2) Uani 1.00 d . . .
C(23) C 0.5092(7) 0.1290(6) -0.0732(8) 0.064(2) Uani 1.00 d . . .
C(24) C 0.5170(8) 0.0759(9) -0.1943(9) 0.084(3) Uani 1.00 d . . .
C(31) C 0.8368(6) -0.0296(6) 0.2294(8) 0.056(2) Uani 1.00 d . . .
C(32) C 0.8995(6) -0.1044(6) 0.1434(8) 0.059(2) Uani 1.00 d . . .
C(33) C 0.8723(6) -0.0622(6) 0.0375(8) 0.058(2) Uani 1.00 d . . .
C(34) C 0.9113(7) -0.1120(7) -0.0817(8) 0.067(2) Uani 1.00 d . . .
C(41) C 0.5506(8) 0.4681(7) 0.1372(9) 0.074(2) Uani 1.00 d . . .
C(42) C 0.489(1) 0.5766(9) 0.186(1) 0.103(4) Uani 1.00 d . . .
C(43) C 0.498(1) 0.577(1) 0.309(1) 0.154(7) Uani 1.00 d . . .
C(44) C 0.5852(8) 0.4792(8) 0.3407(9) 0.077(3) Uani 1.00 d . . .
C(101) C 0.8596(8) 0.4439(8) 0.157(1) 0.082(3) Uani 1.00 d . . .
C(102) C 0.9035(8) 0.4059(10) 0.261(1) 0.094(4) Uani 1.00 d . . .
C(103) C 0.9263(10) 0.477(1) 0.357(1) 0.125(6) Uani 1.00 d . . .
C(104) C 0.902(2) 0.588(2) 0.343(2) 0.160(9) Uani 1.00 d . . .
C(105) C 0.857(2) 0.632(1) 0.243(2) 0.18(1) Uani 1.00 d . . .
C(106) C 0.831(1) 0.5592(10) 0.142(2) 0.137(6) Uani 1.00 d . . .
C(201) C 0.3913(7) 0.2654(8) 0.2037(10) 0.073(2) Uani 1.00 d . . .
C(202) C 0.2822(8) 0.333(1) 0.186(1) 0.106(4) Uani 1.00 d . . .
C(203) C 0.223(1) 0.389(1) 0.285(2) 0.130(5) Uani 1.00 d . . .
C(204) C 0.264(2) 0.373(2) 0.393(2) 0.140(6) Uani 1.00 d . . .
C(205) C 0.371(1) 0.306(1) 0.413(1) 0.118(5) Uani 1.00 d . . .
C(206) C 0.4288(8) 0.2485(9) 0.313(1) 0.086(3) Uani 1.00 d . . .
C(301) C 0.8263(6) -0.0463(7) 0.3528(8) 0.062(2) Uani 1.00 d . . .
C(302) C 0.9196(7) -0.0925(7) 0.4201(9) 0.076(3) Uani 1.00 d . . .
C(303) C 0.908(1) -0.1163(9) 0.537(1) 0.090(3) Uani 1.00 d . . .
C(304) C 0.804(1) -0.089(1) 0.587(1) 0.097(3) Uani 1.00 d . . .
C(305) C 0.7106(9) -0.042(1) 0.523(1) 0.095(3) Uani 1.00 d . . .
C(306) C 0.7209(7) -0.0197(8) 0.4064(9) 0.074(2) Uani 1.00 d . . .
B(1) B 0.7313(8) 0.1153(8) -0.0366(9) 0.066(3) Uani 1.00 d . . .
H(1) H 0.7398 0.0776 -0.1138 0.0763 Uiso 1.00 calc . . .
H(2) H 0.8789 0.4288 -0.1000 0.0914 Uiso 1.00 calc . . .
H(3) H 0.7341 0.2341 -0.2661 0.0835 Uiso 1.00 calc . . .
H(4) H 0.8624 0.1727 -0.2563 0.0835 Uiso 1.00 calc . . .
H(5) H 0.8316 0.2997 -0.2861 0.0835 Uiso 1.00 calc . . .
H(6) H 0.3354 0.1789 -0.0273 0.0865 Uiso 1.00 calc . . .
H(7) H 0.4415 0.0807 -0.2279 0.0841 Uiso 1.00 calc . . .
H(8) H 0.5542 -0.0020 -0.1925 0.0841 Uiso 1.00 calc . . .
H(9) H 0.5602 0.1144 -0.2410 0.0841 Uiso 1.00 calc . . .
H(10) H 0.9515 -0.1732 0.1559 0.0731 Uiso 1.00 calc . . .
H(11) H 0.8476 -0.1311 -0.1266 0.0668 Uiso 1.00 calc . . .
H(12) H 0.9690 -0.1789 -0.0735 0.0668 Uiso 1.00 calc . . .
H(13) H 0.9424 -0.0581 -0.1214 0.0668 Uiso 1.00 calc . . .
H(14) H 0.9197 0.3249 0.2668 0.1135 Uiso 1.00 calc . . .
H(15) H 0.9605 0.4434 0.4312 0.1520 Uiso 1.00 calc . . .
H(16) H 0.9184 0.6365 0.4116 0.1876 Uiso 1.00 calc . . .
H(17) H 0.8490 0.7094 0.2491 0.2045 Uiso 1.00 calc . . .
H(18) H 0.7911 0.5915 0.0693 0.1834 Uiso 1.00 calc . . .
H(19) H 0.2498 0.3415 0.1045 0.1324 Uiso 1.00 calc . . .
H(20) H 0.1498 0.4425 0.2737 0.1523 Uiso 1.00 calc . . .
H(21) H 0.2221 0.4026 0.4622 0.1746 Uiso 1.00 calc . . .
H(22) H 0.4046 0.2964 0.4935 0.1367 Uiso 1.00 calc . . .
H(23) H 0.5006 0.1935 0.3278 0.1066 Uiso 1.00 calc . . .
H(24) H 0.9944 -0.1074 0.3859 0.0891 Uiso 1.00 calc . . .
H(25) H 0.9755 -0.1481 0.5798 0.1088 Uiso 1.00 calc . . .
H(26) H 0.7953 -0.1066 0.6668 0.1149 Uiso 1.00 calc . . .
H(27) H 0.6369 -0.0263 0.5591 0.1169 Uiso 1.00 calc . . .
H(28) H 0.6546 0.0133 0.3616 0.0884 Uiso 1.00 calc . . .
H(29) H 0.6074 0.4776 0.0814 0.0932 Uiso 1.00 calc . . .
H(30) H 0.4990 0.4275 0.0935 0.0932 Uiso 1.00 calc . . .
H(31) H 0.5231 0.6369 0.1586 0.1278 Uiso 1.00 calc . . .
H(32) H 0.4112 0.5904 0.1582 0.1278 Uiso 1.00 calc . . .
H(33) H 0.5166 0.6449 0.3416 0.1933 Uiso 1.00 calc . . .
H(34) H 0.4250 0.5705 0.3386 0.1933 Uiso 1.00 calc . . .
H(35) H 0.5602 0.4394 0.4037 0.0967 Uiso 1.00 calc . . .
H(36) H 0.6550 0.5013 0.3702 0.0967 Uiso 1.00 calc . . .

loop_
_atom_site_aniso_label
_atom_site_aniso_U_11
_atom_site_aniso_U_22
_atom_site_aniso_U_33
_atom_site_aniso_U_12
_atom_site_aniso_U_13
_atom_site_aniso_U_23
Co(1) 0.0442(5) 0.0582(6) 0.0595(7) -0.0001(4) 0.0045(4) 0.0027(5)
Cl(1) 0.119(2) 0.084(2) 0.078(2) 0.004(1) -0.024(2) -0.003(1)
O(1) 0.060(3) 0.066(3) 0.063(4) -0.001(2) 0.010(3) 0.003(3)
N(11) 0.051(3) 0.054(3) 0.070(5) 0.003(3) 0.016(3) 0.002(3)
N(12) 0.047(3) 0.058(3) 0.061(4) 0.007(3) 0.013(3) 0.015(3)
N(21) 0.045(3) 0.061(3) 0.054(4) -0.006(3) 0.003(3) -0.001(3)
N(22) 0.044(3) 0.062(3) 0.066(5) -0.007(3) -0.001(3) 0.004(3)
N(31) 0.052(3) 0.060(3) 0.062(5) -0.008(3) -0.004(3) 0.000(3)
N(32) 0.054(3) 0.054(3) 0.056(4) 0.002(3) 0.006(3) -0.002(3)
C(11) 0.054(4) 0.065(5) 0.084(7) 0.000(4) 0.020(4) 0.001(4)
C(12) 0.060(5) 0.070(5) 0.091(8) -0.003(4) 0.026(4) 0.006(5)
C(13) 0.058(4) 0.074(5) 0.066(6) 0.014(4) 0.018(4) 0.013(4)
C(14) 0.069(6) 0.094(6) 0.079(7) 0.007(5) 0.018(5) 0.013(5)
C(21) 0.048(4) 0.062(4) 0.085(6) -0.015(4) -0.007(4) 0.005(4)
C(22) 0.047(4) 0.075(5) 0.097(7) -0.012(4) -0.006(4) 0.002(5)
C(23) 0.064(5) 0.058(4) 0.069(6) -0.010(4) -0.004(4) 0.008(4)
C(24) 0.082(6) 0.094(6) 0.073(7) -0.015(5) -0.008(5) -0.007(5)
C(31) 0.049(4) 0.057(4) 0.062(5) -0.007(3) 0.001(4) 0.013(4)
C(32) 0.053(4) 0.052(4) 0.066(6) 0.003(3) -0.001(4) 0.004(4)
C(33) 0.046(4) 0.042(3) 0.082(6) -0.001(3) 0.012(4) -0.002(4)
C(34) 0.055(4) 0.062(4) 0.077(6) 0.000(4) 0.007(4) -0.008(4)
C(41) 0.074(5) 0.066(5) 0.075(6) 0.007(4) 0.004(5) 0.014(4)
C(42) 0.101(8) 0.087(7) 0.101(9) 0.032(6) 0.024(6) 0.012(6)
C(43) 0.18(1) 0.12(1) 0.10(1) 0.09(1) -0.009(9) -0.028(8)
C(44) 0.073(5) 0.074(5) 0.072(7) 0.009(4) 0.010(5) -0.014(4)
C(101) 0.073(6) 0.073(6) 0.105(9) -0.020(5) 0.045(6) -0.003(6)
C(102) 0.063(5) 0.098(7) 0.113(10) -0.010(5) 0.026(6) -0.038(7)
C(103) 0.083(7) 0.130(10) 0.16(1) -0.043(7) 0.036(7) -0.07(1)
C(104) 0.15(1) 0.18(2) 0.17(2) -0.11(1) 0.10(1) -0.08(2)
C(105) 0.23(2) 0.11(1) 0.22(3) -0.09(1) 0.14(2) -0.05(1)
C(106) 0.19(1) 0.079(7) 0.15(1) -0.049(8) 0.09(1) -0.024(8)
C(201) 0.056(5) 0.077(5) 0.086(8) -0.015(4) 0.024(4) 0.001(5)
C(202) 0.060(6) 0.118(9) 0.13(1) 0.001(5) 0.022(6) -0.003(8)
C(203) 0.084(8) 0.117(10) 0.18(2) 0.007(7) 0.064(10) 0.00(1)
C(204) 0.11(1) 0.18(2) 0.12(1) -0.02(1) 0.08(1) -0.02(1)
C(205) 0.107(9) 0.14(1) 0.12(1) -0.048(8) 0.038(7) -0.045(9)
C(206) 0.081(6) 0.095(7) 0.086(8) -0.028(5) 0.038(5) -0.018(6)
C(301) 0.049(4) 0.062(4) 0.072(6) -0.007(3) -0.005(4) 0.005(4)
C(302) 0.064(5) 0.076(5) 0.081(7) 0.002(4) -0.009(5) 0.016(5)
C(303) 0.100(8) 0.093(7) 0.074(7) -0.010(6) -0.029(6) 0.019(5)
C(304) 0.109(9) 0.121(9) 0.067(7) -0.031(7) -0.003(6) 0.023(6)
C(305) 0.086(7) 0.138(9) 0.069(8) -0.036(7) 0.010(5) 0.015(6)
C(306) 0.062(5) 0.095(6) 0.066(6) -0.015(4) 0.002(4) 0.007(5)
B(1) 0.059(5) 0.077(6) 0.051(6) 0.011(4) -0.001(4) -0.001(4)

loop_
_atom_type_symbol
_atom_type_description
_atom_type_scat_dispersion_real
_atom_type_scat_dispersion_imag
_atom_type_scat_source
C C 0.003 0.002
;International Tables for Crystallography
(1992, Vol. C, Tables 4.2.6.8 and 6.1.1.4)
;
H H 0.000 0.000
;International Tables for Crystallography
(1992, Vol. C, Table 6.1.1.4)
;
N N 0.006 0.003
;International Tables for Crystallography
(1992, Vol. C, Tables 4.2.6.8 and 6.1.1.4)
;
O O 0.011 0.006
;International Tables for Crystallography
(1992, Vol. C, Tables 4.2.6.8 and 6.1.1.4)
;
Cl Cl 0.148 0.159
;International Tables for Crystallography
(1992, Vol. C, Tables 4.2.6.8 and 6.1.1.4)
;
Co Co 0.349 0.972
;International Tables for Crystallography
(1992, Vol. C, Tables 4.2.6.8 and 6.1.1.4)
;
B B 0.001 0.001
;International Tables for Crystallography
(1992, Vol. C, Tables 4.2.6.8 and 6.1.1.4)
;

loop_
_geom_angle_atom_site_label_1
_geom_angle_atom_site_label_2
_geom_angle_atom_site_label_3
_geom_angle
_geom_angle_site_symmetry_1
_geom_angle_site_symmetry_2
_geom_angle_site_symmetry_3
_geom_angle_publ_flag
Cl(1) Co(1) O(1) 90.4(2) . . . yes
Cl(1) Co(1) N(11) 124.0(2) . . . yes
Cl(1) Co(1) N(21) 143.2(2) . . . yes
Cl(1) Co(1) N(31) 97.7(2) . . . yes
O(1) Co(1) N(11) 89.4(2) . . . yes
O(1) Co(1) N(21) 88.8(2) . . . yes
O(1) Co(1) N(31) 171.2(2) . . . yes
N(11) Co(1) N(21) 92.8(3) . . . yes
N(11) Co(1) N(31) 89.2(2) . . . yes
N(21) Co(1) N(31) 82.5(2) . . . yes
Co(1) O(1) C(41) 124.2(5) . . . yes
Co(1) O(1) C(44) 127.5(5) . . . yes
C(41) O(1) C(44) 108.3(6) . . . yes
Co(1) N(11) N(12) 116.7(5) . . . yes
Co(1) N(11) C(11) 135.3(6) . . . yes
N(12) N(11) C(11) 104.3(7) . . . yes
N(11) N(12) C(13) 110.8(7) . . . yes
N(11) N(12) B(1) 118.2(7) . . . yes
C(13) N(12) B(1) 130.9(7) . . . yes
Co(1) N(21) N(22) 116.9(4) . . . yes
Co(1) N(21) C(21) 137.0(5) . . . yes
N(22) N(21) C(21) 106.1(6) . . . yes
N(21) N(22) C(23) 109.9(6) . . . yes
N(21) N(22) B(1) 118.7(6) . . . yes
C(23) N(22) B(1) 131.3(7) . . . yes
Co(1) N(31) N(32) 112.9(4) . . . yes
Co(1) N(31) C(31) 137.5(5) . . . yes
N(32) N(31) C(31) 106.0(6) . . . yes
N(31) N(32) C(33) 111.1(6) . . . yes
N(31) N(32) B(1) 119.6(6) . . . yes
C(33) N(32) B(1) 129.2(7) . . . yes
N(11) C(11) C(12) 112.6(8) . . . yes
N(11) C(11) C(101) 118.9(9) . . . yes
C(12) C(11) C(101) 128.4(9) . . . yes
C(11) C(12) C(13) 103.4(9) . . . yes
N(12) C(13) C(12) 108.8(8) . . . yes
N(12) C(13) C(14) 124.4(8) . . . yes
C(12) C(13) C(14) 126.8(9) . . . yes
N(21) C(21) C(22) 109.8(7) . . . yes
N(21) C(21) C(201) 119.8(8) . . . yes
C(22) C(21) C(201) 130.3(7) . . . yes
C(21) C(22) C(23) 107.6(7) . . . yes
N(22) C(23) C(22) 106.6(7) . . . yes
N(22) C(23) C(24) 122.6(7) . . . yes
C(22) C(23) C(24) 130.8(8) . . . yes
N(31) C(31) C(32) 107.4(7) . . . yes
N(31) C(31) C(301) 124.0(6) . . . yes
C(32) C(31) C(301) 128.1(7) . . . yes
C(31) C(32) C(33) 108.1(6) . . . yes
N(32) C(33) C(32) 107.3(7) . . . yes
N(32) C(33) C(34) 123.6(7) . . . yes
C(32) C(33) C(34) 129.0(6) . . . yes
O(1) C(41) C(42) 107.7(8) . . . yes
C(41) C(42) C(43) 108(1) . . . yes
C(42) C(43) C(44) 108(1) . . . yes
O(1) C(44) C(43) 105.0(8) . . . yes
C(11) C(101) C(102) 122.8(9) . . . yes
C(11) C(101) C(106) 116(1) . . . yes
C(102) C(101) C(106) 120(1) . . . yes
C(101) C(102) C(103) 123(1) . . . yes
C(102) C(103) C(104) 117(1) . . . yes
C(103) C(104) C(105) 122(2) . . . yes
C(104) C(105) C(106) 121(1) . . . yes
C(101) C(106) C(105) 115(1) . . . yes
C(21) C(201) C(202) 118.2(10) . . . yes
C(21) C(201) C(206) 123.2(8) . . . yes
C(202) C(201) C(206) 118(1) . . . yes
C(201) C(202) C(203) 118(1) . . . yes
C(202) C(203) C(204) 121(1) . . . yes
C(203) C(204) C(205) 121(1) . . . yes
C(204) C(205) C(206) 116(1) . . . yes
C(201) C(206) C(205) 123.0(9) . . . yes
C(31) C(301) C(302) 121.3(7) . . . yes
C(31) C(301) C(306) 121.0(7) . . . yes
C(302) C(301) C(306) 117.6(9) . . . yes
C(301) C(302) C(303) 121.2(9) . . . yes
C(302) C(303) C(304) 119(1) . . . yes
C(303) C(304) C(305) 120(1) . . . yes
C(304) C(305) C(306) 120(1) . . . yes
C(301) C(306) C(305) 120.7(8) . . . yes
N(12) B(1) N(22) 109.9(6) . . . yes
N(12) B(1) N(32) 110.7(7) . . . yes
N(22) B(1) N(32) 107.5(7) . . . yes

loop_
_geom_bond_atom_site_label_1
_geom_bond_atom_site_label_2
_geom_bond_distance
_geom_bond_site_symmetry_1
_geom_bond_site_symmetry_2
_geom_bond_publ_flag
Co(1) Cl(1) 2.258(3) . . yes
Co(1) O(1) 2.170(5) . . yes
Co(1) N(11) 2.078(7) . . yes
Co(1) N(21) 2.080(6) . . yes
Co(1) N(31) 2.158(6) . . yes
O(1) C(41) 1.43(1) . . yes
O(1) C(44) 1.46(1) . . yes
N(11) N(12) 1.362(9) . . yes
N(11) C(11) 1.34(1) . . yes
N(12) C(13) 1.32(1) . . yes
N(12) B(1) 1.51(1) . . yes
N(21) N(22) 1.372(9) . . yes
N(21) C(21) 1.354(9) . . yes
N(22) C(23) 1.35(1) . . yes
N(22) B(1) 1.56(1) . . yes
N(31) N(32) 1.375(9) . . yes
N(31) C(31) 1.362(9) . . yes
N(32) C(33) 1.339(8) . . yes
N(32) B(1) 1.56(1) . . yes
C(11) C(12) 1.37(2) . . yes
C(11) C(101) 1.51(1) . . yes
C(12) C(13) 1.39(1) . . yes
C(13) C(14) 1.50(1) . . yes
C(21) C(22) 1.35(1) . . yes
C(21) C(201) 1.46(1) . . yes
C(22) C(23) 1.39(1) . . yes
C(23) C(24) 1.48(1) . . yes
C(31) C(32) 1.41(1) . . yes
C(31) C(301) 1.45(1) . . yes
C(32) C(33) 1.35(1) . . yes
C(33) C(34) 1.50(1) . . yes
C(41) C(42) 1.46(1) . . yes
C(42) C(43) 1.40(2) . . yes
C(43) C(44) 1.47(2) . . yes
C(101) C(102) 1.35(2) . . yes
C(101) C(106) 1.39(2) . . yes
C(102) C(103) 1.40(2) . . yes
C(103) C(104) 1.33(3) . . yes
C(104) C(105) 1.34(4) . . yes
C(105) C(106) 1.46(3) . . yes
C(201) C(202) 1.41(1) . . yes
C(201) C(206) 1.33(2) . . yes
C(202) C(203) 1.40(2) . . yes
C(203) C(204) 1.32(3) . . yes
C(204) C(205) 1.39(2) . . yes
C(205) C(206) 1.41(2) . . yes
C(301) C(302) 1.38(1) . . yes
C(301) C(306) 1.39(1) . . yes
C(302) C(303) 1.40(2) . . yes
C(303) C(304) 1.35(2) . . yes
C(304) C(305) 1.36(2) . . yes
C(305) C(306) 1.38(2) . . yes

loop_
_geom_contact_atom_site_label_1
_geom_contact_atom_site_label_2
_geom_contact_distance
_geom_contact_site_symmetry_1
_geom_contact_site_symmetry_2
_geom_contact_publ_flag
C(41) C(41) 3.40(2) . 2_665 ?
C(103) C(203) 3.60(2) . 1_655 ?
C(302) C(303) 3.57(2) . 2_756 ?
C(302) C(302) 3.60(2) . 2_756 ?
